data_7100979
loop_
_publ_author_name
'Stephen Barlow'
'Mikhail Yu Antipin'
'Jean-Luc Bredas'
'Veaceslav Coropceanu'
'Simon C. Jones'
'Victor Khrustalev'
'Tiffany L. Kinnibrugh'
'Zerubba Levi'
'Seth R. Marder'
'Chad Risko'
'Neil M. Tucker'

_publ_section_title
;
A mixed-valence bis(diarylamino)stilbene: crystal
structure and comparison of electronic coupling with biphenyl and tolane
analogues
;
_journal_name_full 'Chemical Communications'
_journal_paper_doi 10.1039/b415018j
_journal_year 2005
_chemical_formula_moiety 'C42 H38 N2 O4 1+, F6 Sb 1-'
_chemical_formula_sum 'C42 H38 F6 N2 O4 Sb'
_chemical_formula_weight 870.49
_space_group_IT_number 14
_symmetry_cell_setting monoclinic
_symmetry_space_group_name_Hall '-P 2yn'
_symmetry_space_group_name_H-M 'P 1 21/n 1'
_cell_angle_alpha 90.00
_cell_angle_beta 116.442(2)
_cell_angle_gamma 90.00
_cell_formula_units_Z 4
_cell_length_a 10.5478(10)
_cell_length_b 35.449(3)
_cell_length_c 11.1632(11)
_cell_measurement_temperature 120(2)
_cell_volume 3737.3(6)
_diffrn_ambient_temperature 120(2)
_exptl_crystal_density_diffrn 1.547
_cod_depositor_comments
;
The following automatic conversions were performed:
'_symmetry_cell_setting' value 'Monoclinic' changed to 'monoclinic'
according to '/home/saulius/struct/CIF-dictionaries/cif_core.dic'
dictionary named 'cif_core.dic' version 2.4.1 from 2010-06-29.

Automatic conversion script
Id: cif_fix_enum 1527 2010-12-29 10:47:43Z saulius 
;
_cod_original_sg_symbol_H-M 'P 21/n'
_cod_database_code 7100979

loop_
_symmetry_equiv_pos_as_xyz
'x, y, z'
'-x+1/2, y+1/2, -z+1/2'
'-x, -y, -z'
'x-1/2, -y-1/2, z-1/2'

loop_
_atom_site_label
_atom_site_type_symbol
_atom_site_fract_x
_atom_site_fract_y
_atom_site_fract_z
_atom_site_U_iso_or_equiv
_atom_site_adp_type
_atom_site_occupancy
_atom_site_symmetry_multiplicity
_atom_site_calc_flag
_atom_site_refinement_flags
_atom_site_disorder_assembly
_atom_site_disorder_group
Sb1 Sb 0.72117(2) 0.117693(7) 0.11448(2) 0.03633(8) Uani 1 1 d . . .
F1 F 0.8522(3) 0.11416(9) 0.2939(3) 0.0645(8) Uani 1 1 d . . .
F2 F 0.5887(3) 0.12125(8) -0.0636(3) 0.0615(7) Uani 1 1 d . . .
F3 F 0.6592(3) 0.16406(7) 0.1486(3) 0.0623(7) Uani 1 1 d . . .
F4 F 0.5856(3) 0.09393(7) 0.1539(3) 0.0583(6) Uani 1 1 d . . .
F5 F 0.7766(2) 0.07086(6) 0.0776(2) 0.0456(5) Uani 1 1 d . . .
F6 F 0.8543(3) 0.14184(7) 0.0752(3) 0.0551(6) Uani 1 1 d . . .
O1 O 1.2143(3) 0.04543(8) 1.4127(2) 0.0447(6) Uani 1 1 d . . .
O2 O 1.4717(3) -0.00260(9) 0.7177(3) 0.0541(7) Uani 1 1 d . . .
O3 O -0.2846(3) 0.31678(8) 0.2180(3) 0.0487(7) Uani 1 1 d . . .
O4 O -0.1058(3) 0.23074(8) -0.4708(2) 0.0405(6) Uani 1 1 d . . .
N1 N 1.0759(3) 0.05460(8) 0.8711(3) 0.0320(6) Uani 1 1 d . . .
N2 N 0.0340(3) 0.21910(8) 0.0709(3) 0.0325(6) Uani 1 1 d . . .
C1 C 0.5598(5) 0.12647(13) 0.5227(5) 0.0531(10) Uani 1 1 d . . .
H1 H 0.5033 0.1335 0.5656 0.064 Uiso 1 1 calc R . .
C2 C 0.6953(4) 0.10629(11) 0.6028(4) 0.0484(10) Uani 1 1 d . . .
C3 C 0.8037(5) 0.09861(11) 0.5658(4) 0.0515(11) Uani 1 1 d . . .
H3 H 0.7899 0.1054 0.4785 0.062 Uiso 1 1 calc R . .
C4 C 0.9303(4) 0.08155(10) 0.6518(3) 0.0401(8) Uani 1 1 d . . .
H4 H 1.0019 0.0771 0.6239 0.048 Uiso 1 1 calc R . .
C5 C 0.9512(4) 0.07096(9) 0.7812(3) 0.0327(6) Uani 1 1 d . . .
C6 C 0.8402(4) 0.07778(10) 0.8169(4) 0.0363(7) Uani 1 1 d . . .
H6 H 0.8507 0.0702 0.9025 0.044 Uiso 1 1 calc R . .
C7 C 0.7178(4) 0.09511(11) 0.7293(4) 0.0453(9) Uani 1 1 d . . .
H7 H 0.6457 0.0996 0.7566 0.054 Uiso 1 1 calc R . .
C8 C 1.1133(3) 0.05352(9) 1.0104(3) 0.0306(6) Uani 1 1 d . . .
C9 C 1.0986(3) 0.08517(9) 1.0760(3) 0.0329(7) Uani 1 1 d . . .
H9 H 1.0657 0.1081 1.0281 0.040 Uiso 1 1 calc R . .
C10 C 1.1314(4) 0.08369(10) 1.2105(3) 0.0345(7) Uani 1 1 d . . .
H10 H 1.1205 0.1054 1.2548 0.041 Uiso 1 1 calc R . .
C11 C 1.1803(4) 0.05014(10) 1.2798(3) 0.0349(7) Uani 1 1 d . . .
C12 C 1.1991(4) 0.01879(10) 1.2156(3) 0.0375(7) Uani 1 1 d . . .
H12 H 1.2351 -0.0039 1.2643 0.045 Uiso 1 1 calc R . .
C13 C 1.1662(4) 0.02018(10) 1.0821(3) 0.0342(7) Uani 1 1 d . . .
H13 H 1.1794 -0.0014 1.0387 0.041 Uiso 1 1 calc R . .
C14 C 1.1738(4) 0.03847(10) 0.8296(3) 0.0349(7) Uani 1 1 d . . .
C15 C 1.1326(4) 0.01130(10) 0.7314(4) 0.0396(8) Uani 1 1 d . . .
H15 H 1.0373 0.0027 0.6909 0.048 Uiso 1 1 calc R . .
C16 C 1.2295(4) -0.00371(11) 0.6910(4) 0.0415(8) Uani 1 1 d . . .
H16 H 1.2009 -0.0222 0.6224 0.050 Uiso 1 1 calc R . .
C17 C 1.3689(4) 0.00892(11) 0.7530(4) 0.0432(8) Uani 1 1 d . . .
C18 C 1.4120(4) 0.03533(11) 0.8543(4) 0.0437(8) Uani 1 1 d . . .
H18 H 1.5080 0.0433 0.8971 0.052 Uiso 1 1 calc R . .
C19 C 1.3153(4) 0.05012(11) 0.8932(4) 0.0402(8) Uani 1 1 d . . .
H19 H 1.3447 0.0682 0.9632 0.048 Uiso 1 1 calc R . .
C20 C 1.4332(5) -0.03045(13) 0.6161(5) 0.0519(10) Uani 1 1 d . . .
H20A H 1.5149 -0.0362 0.5994 0.078 Uiso 1 1 calc R . .
H20B H 1.3554 -0.0210 0.5337 0.078 Uiso 1 1 calc R . .
H20C H 1.4028 -0.0534 0.6449 0.078 Uiso 1 1 calc R . .
C21 C 1.1989(5) 0.07747(12) 1.4822(4) 0.0484(9) Uani 1 1 d . . .
H21C H 1.2259 0.0707 1.5755 0.073 Uiso 1 1 calc R . .
H21B H 1.1001 0.0859 1.4396 0.073 Uiso 1 1 calc R . .
H21A H 1.2602 0.0979 1.4793 0.073 Uiso 1 1 calc R . .
C22 C 0.5143(5) 0.13504(13) 0.3954(4) 0.0493(9) Uani 1 1 d . . .
H22 H 0.5703 0.1270 0.3531 0.059 Uiso 1 1 calc R . .
C23 C 0.3851(4) 0.15587(11) 0.3142(6) 0.0567(12) Uani 1 1 d . . .
C24 C 0.3479(4) 0.15959(12) 0.1822(5) 0.0528(10) Uani 1 1 d . . .
H24 H 0.4032 0.1478 0.1451 0.063 Uiso 1 1 calc R . .
C25 C 0.2332(4) 0.17984(11) 0.1031(5) 0.0487(10) Uani 1 1 d . . .
H25 H 0.2098 0.1824 0.0109 0.058 Uiso 1 1 calc R . .
C26 C 0.1457(3) 0.19761(10) 0.1536(4) 0.0377(7) Uani 1 1 d . . .
C27 C 0.1792(4) 0.19315(11) 0.2886(4) 0.0442(9) Uani 1 1 d . . .
H27 H 0.1209 0.2039 0.3244 0.053 Uiso 1 1 calc R . .
C28 C 0.2982(5) 0.17287(11) 0.3692(4) 0.0518(10) Uani 1 1 d . . .
H28 H 0.3233 0.1700 0.4617 0.062 Uiso 1 1 calc R . .
C29 C -0.0417(3) 0.24363(9) 0.1186(3) 0.0293(6) Uani 1 1 d . . .
C30 C 0.0254(3) 0.27305(10) 0.2044(3) 0.0327(7) Uani 1 1 d . . .
H30 H 0.1247 0.2762 0.2374 0.039 Uiso 1 1 calc R . .
C31 C -0.0510(4) 0.29811(10) 0.2433(3) 0.0354(7) Uani 1 1 d . . .
H31 H -0.0043 0.3181 0.3038 0.042 Uiso 1 1 calc R . .
C32 C -0.1971(4) 0.29345(10) 0.1920(4) 0.0367(7) Uani 1 1 d . . .
C33 C -0.2635(3) 0.26339(11) 0.1074(4) 0.0367(7) Uani 1 1 d . . .
H33 H -0.3626 0.2599 0.0750 0.044 Uiso 1 1 calc R . .
C34 C -0.1869(3) 0.23858(10) 0.0701(3) 0.0324(6) Uani 1 1 d . . .
H34 H -0.2330 0.2182 0.0116 0.039 Uiso 1 1 calc R . .
C35 C -0.0055(3) 0.22072(9) -0.0699(3) 0.0311(6) Uani 1 1 d . . .
C36 C -0.0754(4) 0.19113(10) -0.1536(4) 0.0363(7) Uani 1 1 d . . .
H36 H -0.0992 0.1693 -0.1186 0.044 Uiso 1 1 calc R . .
C37 C -0.1109(4) 0.19336(11) -0.2890(4) 0.0401(8) Uani 1 1 d . . .
H37 H -0.1584 0.1729 -0.3467 0.048 Uiso 1 1 calc R . .
C38 C -0.0771(3) 0.22539(11) -0.3400(3) 0.0360(7) Uani 1 1 d . . .
C39 C -0.0074(4) 0.25549(10) -0.2548(4) 0.0374(7) Uani 1 1 d . . .
H39 H 0.0161 0.2775 -0.2892 0.045 Uiso 1 1 calc R . .
C40 C 0.0268(4) 0.25301(10) -0.1207(4) 0.0352(7) Uani 1 1 d . . .
H40 H 0.0727 0.2735 -0.0628 0.042 Uiso 1 1 calc R . .
C41 C -0.2237(5) 0.34854(12) 0.3000(5) 0.0507(10) Uani 1 1 d . . .
H41C H -0.2980 0.3631 0.3090 0.076 Uiso 1 1 calc R . .
H41B H -0.1773 0.3644 0.2593 0.076 Uiso 1 1 calc R . .
H41A H -0.1537 0.3402 0.3885 0.076 Uiso 1 1 calc R . .
C42 C -0.1449(4) 0.19822(13) -0.5553(4) 0.0495(10) Uani 1 1 d . . .
H42C H -0.1637 0.2056 -0.6463 0.074 Uiso 1 1 calc R . .
H42B H -0.2302 0.1869 -0.5567 0.074 Uiso 1 1 calc R . .
H42A H -0.0674 0.1798 -0.5210 0.074 Uiso 1 1 calc R . .

loop_
_atom_site_aniso_label
_atom_site_aniso_U_11
_atom_site_aniso_U_22
_atom_site_aniso_U_33
_atom_site_aniso_U_23
_atom_site_aniso_U_13
_atom_site_aniso_U_12
Sb1 0.03495(13) 0.04044(14) 0.03788(13) -0.00124(10) 0.02006(10) 0.00282(10)
F1 0.0520(15) 0.099(2) 0.0356(12) -0.0093(13) 0.0132(11) 0.0039(14)
F2 0.0547(15) 0.0726(18) 0.0416(13) 0.0059(12) 0.0074(11) 0.0172(13)
F3 0.0613(16) 0.0460(14) 0.096(2) -0.0187(13) 0.0495(16) 0.0018(12)
F4 0.0562(15) 0.0580(15) 0.0804(18) -0.0055(13) 0.0481(14) -0.0053(12)
F5 0.0557(13) 0.0374(11) 0.0553(13) 0.0041(10) 0.0350(11) 0.0085(10)
F6 0.0585(15) 0.0451(13) 0.0839(18) 0.0040(12) 0.0517(14) 0.0012(11)
O1 0.0540(16) 0.0455(15) 0.0294(12) 0.0047(11) 0.0138(12) 0.0023(12)
O2 0.0400(15) 0.0586(18) 0.0670(19) -0.0202(15) 0.0267(14) -0.0024(13)
O3 0.0386(14) 0.0466(15) 0.0669(18) -0.0178(13) 0.0287(14) -0.0003(12)
O4 0.0351(13) 0.0537(16) 0.0330(12) -0.0060(11) 0.0155(10) -0.0029(11)
N1 0.0333(14) 0.0333(14) 0.0293(13) 0.0022(11) 0.0138(11) 0.0040(11)
N2 0.0273(13) 0.0366(14) 0.0321(13) -0.0023(11) 0.0119(11) 0.0037(11)
C1 0.060(3) 0.055(2) 0.048(2) -0.0112(19) 0.027(2) -0.013(2)
C2 0.039(2) 0.0318(17) 0.051(2) 0.0021(16) -0.0004(18) -0.0021(15)
C3 0.074(3) 0.0315(18) 0.0261(16) 0.0036(14) 0.0014(18) -0.0099(18)
C4 0.051(2) 0.0343(17) 0.0300(16) -0.0005(13) 0.0134(15) -0.0018(15)
C5 0.0346(16) 0.0283(15) 0.0300(15) 0.0000(12) 0.0095(13) 0.0010(12)
C6 0.0329(16) 0.0326(16) 0.0354(17) -0.0021(13) 0.0079(14) 0.0041(13)
C7 0.0328(18) 0.0380(19) 0.048(2) -0.0022(16) 0.0030(16) 0.0037(15)
C8 0.0251(14) 0.0351(16) 0.0277(14) 0.0023(12) 0.0081(12) 0.0020(12)
C9 0.0301(15) 0.0310(15) 0.0329(16) 0.0041(12) 0.0098(13) 0.0024(12)
C10 0.0323(16) 0.0346(16) 0.0319(16) -0.0023(13) 0.0101(13) -0.0007(13)
C11 0.0287(15) 0.0444(19) 0.0274(15) 0.0016(13) 0.0089(13) -0.0017(13)
C12 0.0381(18) 0.0345(17) 0.0317(16) 0.0069(13) 0.0083(14) 0.0015(14)
C13 0.0311(16) 0.0327(16) 0.0342(16) 0.0006(13) 0.0103(13) 0.0041(13)
C14 0.0390(18) 0.0340(16) 0.0345(16) 0.0047(13) 0.0187(14) 0.0073(14)
C15 0.0391(18) 0.0363(18) 0.0438(19) -0.0031(15) 0.0187(16) -0.0045(14)
C16 0.044(2) 0.0378(18) 0.0416(19) -0.0068(15) 0.0182(16) -0.0047(15)
C17 0.0344(18) 0.0396(19) 0.054(2) -0.0030(16) 0.0181(17) 0.0021(15)
C18 0.0334(18) 0.046(2) 0.048(2) -0.0062(17) 0.0151(16) -0.0024(15)
C19 0.0352(17) 0.043(2) 0.0398(19) -0.0040(15) 0.0144(15) 0.0000(15)
C20 0.046(2) 0.053(2) 0.059(2) -0.013(2) 0.025(2) 0.0033(18)
C21 0.061(3) 0.051(2) 0.0333(18) 0.0006(16) 0.0211(18) 0.0014(19)
C22 0.048(2) 0.051(2) 0.050(2) -0.0047(18) 0.0226(19) -0.0004(18)
C23 0.0311(18) 0.0299(18) 0.097(4) -0.004(2) 0.017(2) 0.0018(14)
C24 0.036(2) 0.045(2) 0.069(3) -0.006(2) 0.016(2) 0.0026(16)
C25 0.0288(17) 0.0392(19) 0.072(3) -0.0083(18) 0.0164(18) -0.0007(14)
C26 0.0254(15) 0.0315(16) 0.047(2) -0.0049(14) 0.0079(14) 0.0002(12)
C27 0.0400(19) 0.0355(18) 0.0410(19) -0.0017(15) 0.0035(16) 0.0022(15)
C28 0.049(2) 0.038(2) 0.044(2) 0.0006(16) -0.0022(18) -0.0042(17)
C29 0.0258(14) 0.0333(16) 0.0286(15) 0.0017(12) 0.0119(12) 0.0047(12)
C30 0.0249(14) 0.0375(17) 0.0306(15) -0.0022(13) 0.0078(12) 0.0002(12)
C31 0.0318(16) 0.0383(18) 0.0350(17) -0.0073(13) 0.0139(14) -0.0031(13)
C32 0.0339(17) 0.0378(18) 0.0428(18) -0.0029(14) 0.0210(15) 0.0019(14)
C33 0.0245(15) 0.0417(18) 0.0424(18) -0.0023(15) 0.0135(14) -0.0005(13)
C34 0.0284(15) 0.0350(16) 0.0315(15) -0.0018(13) 0.0114(13) -0.0015(12)
C35 0.0278(15) 0.0332(16) 0.0343(16) -0.0023(12) 0.0157(13) 0.0040(12)
C36 0.0346(17) 0.0365(17) 0.0430(18) -0.0067(14) 0.0220(15) -0.0060(14)
C37 0.0370(18) 0.0420(19) 0.0446(19) -0.0156(15) 0.0211(16) -0.0087(15)
C38 0.0251(15) 0.0465(19) 0.0379(17) -0.0043(15) 0.0153(13) 0.0016(13)
C39 0.0382(18) 0.0365(18) 0.0408(18) -0.0010(14) 0.0206(15) 0.0009(14)
C40 0.0338(16) 0.0330(16) 0.0384(18) -0.0069(13) 0.0157(14) -0.0028(13)
C41 0.054(2) 0.047(2) 0.062(3) -0.0147(19) 0.035(2) -0.0005(18)
C42 0.045(2) 0.066(3) 0.040(2) -0.0150(19) 0.0215(18) -0.0068(19)

loop_
_geom_bond_atom_site_label_1
_geom_bond_atom_site_label_2
_geom_bond_distance
_geom_bond_site_symmetry_2
_geom_bond_publ_flag
Sb1 F6 1.856(2) . ?
Sb1 F2 1.857(3) . ?
Sb1 F1 1.863(3) . ?
Sb1 F5 1.866(2) . ?
Sb1 F3 1.869(2) . ?
Sb1 F4 1.873(2) . ?
O1 C11 1.372(4) . ?
O1 C21 1.425(5) . ?
O2 C17 1.370(5) . ?
O2 C20 1.420(5) . ?
O3 C32 1.364(4) . ?
O3 C41 1.412(5) . ?
O4 C38 1.366(4) . ?
O4 C42 1.429(5) . ?
N1 C5 1.377(4) . ?
N1 C8 1.424(4) . ?
N1 C14 1.427(4) . ?
N2 C26 1.361(4) . ?
N2 C29 1.434(4) . ?
N2 C35 1.437(4) . ?
C1 C22 1.316(6) . ?
C1 C2 1.488(6) . ?
C1 H1 0.9500 . ?
C2 C7 1.382(6) . ?
C2 C3 1.405(7) . ?
C3 C4 1.389(6) . ?
C3 H3 0.9500 . ?
C4 C5 1.411(5) . ?
C4 H4 0.9500 . ?
C5 C6 1.416(5) . ?
C6 C7 1.370(5) . ?
C6 H6 0.9500 . ?
C7 H7 0.9500 . ?
C8 C9 1.386(5) . ?
C8 C13 1.397(5) . ?
C9 C10 1.383(5) . ?
C9 H9 0.9500 . ?
C10 C11 1.387(5) . ?
C10 H10 0.9500 . ?
C11 C12 1.384(5) . ?
C12 C13 1.372(5) . ?
C12 H12 0.9500 . ?
C13 H13 0.9500 . ?
C14 C15 1.376(5) . ?
C14 C19 1.399(5) . ?
C15 C16 1.394(5) . ?
C15 H15 0.9500 . ?
C16 C17 1.391(5) . ?
C16 H16 0.9500 . ?
C17 C18 1.380(5) . ?
C18 C19 1.377(5) . ?
C18 H18 0.9500 . ?
C19 H19 0.9500 . ?
C20 H20A 0.9800 . ?
C20 H20B 0.9800 . ?
C20 H20C 0.9800 . ?
C21 H21C 0.9800 . ?
C21 H21B 0.9800 . ?
C21 H21A 0.9800 . ?
C22 C23 1.457(6) . ?
C22 H22 0.9500 . ?
C23 C24 1.352(7) . ?
C23 C28 1.442(7) . ?
C24 C25 1.344(6) . ?
C24 H24 0.9500 . ?
C25 C26 1.425(5) . ?
C25 H25 0.9500 . ?
C26 C27 1.395(6) . ?
C27 C28 1.377(5) . ?
C27 H27 0.9500 . ?
C28 H28 0.9500 . ?
C29 C30 1.380(5) . ?
C29 C34 1.390(4) . ?
C30 C31 1.392(5) . ?
C30 H30 0.9500 . ?
C31 C32 1.394(5) . ?
C31 H31 0.9500 . ?
C32 C33 1.389(5) . ?
C33 C34 1.378(5) . ?
C33 H33 0.9500 . ?
C34 H34 0.9500 . ?
C35 C36 1.379(5) . ?
C35 C40 1.386(5) . ?
C36 C37 1.389(5) . ?
C36 H36 0.9500 . ?
C37 C38 1.386(5) . ?
C37 H37 0.9500 . ?
C38 C39 1.401(5) . ?
C39 C40 1.377(5) . ?
C39 H39 0.9500 . ?
C40 H40 0.9500 . ?
C41 H41C 0.9800 . ?
C41 H41B 0.9800 . ?
C41 H41A 0.9800 . ?
C42 H42C 0.9800 . ?
C42 H42B 0.9800 . ?
C42 H42A 0.9800 . ?
